data_4314428
loop_
_publ_author_name
'Patrina Paraskevopoulou'
'Lin Ai'
'Qiuwen Wang'
'Devender Pinnapareddy'
'Rama Acharyya'
'Rupam Dinda'
'Purak Das'
'Remle \,Celenligil-\,Cetin'
'Georgios Floros'
'Yiannis Sanakis'
'Amitava Choudhury'
'Nigam P. Rath'
'Pericles Stavropoulos'

_publ_section_title
;
 Synthesis and Characterization of a Series of Structurally and
 Electronically Diverse Fe(II) Complexes Featuring a Family of
 Triphenylamido-Amine Ligands
;
_journal_name_full 'Inorganic Chemistry'
_journal_page_first 108
_journal_page_last 122
_journal_paper_doi 10.1021/ic9015838
_journal_volume 49
_journal_year 2010
_chemical_formula_sum 'C32 H30 F9 Fe K N6 O5'
_chemical_formula_weight 844.57
_chemical_name_systematic
; 
 ? 
;
_space_group_IT_number 9
_symmetry_cell_setting monoclinic
_symmetry_space_group_name_Hall 'C -2yc'
_symmetry_space_group_name_H-M 'C 1 c 1'
_atom_sites_solution_hydrogens geom
_atom_sites_solution_primary direct
_atom_sites_solution_secondary difmap
_audit_creation_method SHELXL-97
_cell_angle_alpha 90.00
_cell_angle_beta 94.4560(10)
_cell_angle_gamma 90.00
_cell_formula_units_Z 4
_cell_length_a 18.2046(14)
_cell_length_b 10.7576(8)
_cell_length_c 19.0952(15)
_cell_measurement_reflns_used 5578
_cell_measurement_temperature 130(2)
_cell_measurement_theta_max 25.15
_cell_measurement_theta_min 2.20
_cell_volume 3728.3(5)
_computing_cell_refinement 'Bruker SMART, 1998'
_computing_data_collection 'Bruker SMART, 1998'
_computing_data_reduction 'Bruker SAINT, 1998'
_computing_molecular_graphics 'Bruker SHELXTL'
_computing_publication_material 'Bruker SHELXTL'
_computing_structure_refinement 'SHELXL-97 (Sheldrick, 1997)'
_computing_structure_solution 'SHELXS-97 (Sheldrick, 1990)'
_diffrn_ambient_temperature 130(2)
_diffrn_measured_fraction_theta_full 0.999
_diffrn_measured_fraction_theta_max 0.999
_diffrn_measurement_device_type 'Apex CCD area detector'
_diffrn_measurement_method 'phi and omega scans'
_diffrn_radiation_monochromator graphite
_diffrn_radiation_source 'fine-focus sealed tube'
_diffrn_radiation_type MoK\a
_diffrn_radiation_wavelength 0.71073
_diffrn_reflns_av_R_equivalents 0.0318
_diffrn_reflns_av_sigmaI/netI 0.0620
_diffrn_reflns_limit_h_max 22
_diffrn_reflns_limit_h_min -21
_diffrn_reflns_limit_k_max 13
_diffrn_reflns_limit_k_min -13
_diffrn_reflns_limit_l_max 23
_diffrn_reflns_limit_l_min -23
_diffrn_reflns_number 13935
_diffrn_reflns_theta_full 26.00
_diffrn_reflns_theta_max 26.00
_diffrn_reflns_theta_min 2.14
_exptl_absorpt_coefficient_mu 0.608
_exptl_absorpt_correction_T_max 0.9462
_exptl_absorpt_correction_T_min 0.8385
_exptl_absorpt_correction_type multi-scan
_exptl_absorpt_process_details '(SADABS; Sheldrick, 2003)'
_exptl_crystal_colour colorless
_exptl_crystal_density_diffrn 1.505
_exptl_crystal_density_method 'not measured'
_exptl_crystal_description irregular
_exptl_crystal_F_000 1720
_exptl_crystal_size_max 0.30
_exptl_crystal_size_mid 0.15
_exptl_crystal_size_min 0.09
_refine_diff_density_max 1.145
_refine_diff_density_min -0.591
_refine_diff_density_rms 0.087
_refine_ls_abs_structure_details 'Flack H D (1983), Acta Cryst. A39, 876-881'
_refine_ls_abs_structure_Flack 0.02(3)
_refine_ls_extinction_method none
_refine_ls_goodness_of_fit_ref 1.057
_refine_ls_hydrogen_treatment constr
_refine_ls_matrix_type full
_refine_ls_number_parameters 487
_refine_ls_number_reflns 7115
_refine_ls_number_restraints 2
_refine_ls_restrained_S_all 1.057
_refine_ls_R_factor_all 0.0906
_refine_ls_R_factor_gt 0.0715
_refine_ls_shift/su_max 0.001
_refine_ls_shift/su_mean 0.000
_refine_ls_structure_factor_coef Fsqd
_refine_ls_weighting_details 'calc w=1/[\s^2^(Fo^2^)+(0.1290P)^2^+1.9595P] where P=(Fo^2^+2Fc^2^)/3'
_refine_ls_weighting_scheme calc
_refine_ls_wR_factor_gt 0.1887
_refine_ls_wR_factor_ref 0.2071
_reflns_number_gt 5479
_reflns_number_total 7115
_reflns_threshold_expression >2sigma(I)
_cod_data_source_file ic9015838_si_002_08.cif
_cod_data_source_block L8Fe(II)-DMA
_cod_depositor_comments
;
The following automatic conversions were performed:

'_symmetry_cell_setting' value 'Monoclinic' changed to 'monoclinic'
according to the built-in table from CIF Core dictionary named
'cif_core.dic' version 2.4.1 from
2010-06-29.

'_exptl_absorpt_correction_type' value 'Multi-scan'
changed to 'multi-scan' according to the built-in table from CIF Core
dictionary named 'cif_core.dic' version 2.4.1 from 2010-06-29.

Automatic conversion script
Id: cif_fix_values 1646 2011-03-28 12:23:43Z adriana 
;
_cod_database_code 4314428

loop_
_symmetry_equiv_pos_as_xyz
'x, y, z'
'x, -y, z+1/2'
'x+1/2, y+1/2, z'
'x+1/2, -y+1/2, z+1/2'

loop_
_atom_site_label
_atom_site_type_symbol
_atom_site_fract_x
_atom_site_fract_y
_atom_site_fract_z
_atom_site_U_iso_or_equiv
_atom_site_adp_type
_atom_site_occupancy
_atom_site_symmetry_multiplicity
_atom_site_calc_flag
_atom_site_refinement_flags
_atom_site_disorder_assembly
_atom_site_disorder_group
Fe1 Fe 0.68682(4) 0.69617(7) 0.42852(4) 0.0406(2) Uani 1 1 d . . .
K1 K 0.60537(9) 0.19663(12) 0.22581(7) 0.0519(4) Uani 1 1 d . . .
N1 N 0.5628(3) 0.7130(4) 0.4673(2) 0.0349(10) Uani 1 1 d . . .
C1 C 0.5614(4) 0.6170(5) 0.5171(3) 0.0409(13) Uani 1 1 d . . .
C2 C 0.6239(6) 0.6016(8) 0.5646(6) 0.088(3) Uani 1 1 d . . .
C3 C 0.6239(10) 0.5118(10) 0.6117(6) 0.120(5) Uani 1 1 d . . .
H3A H 0.6656 0.5040 0.6445 0.144 Uiso 1 1 calc R . .
C4 C 0.5635(9) 0.4239(11) 0.6161(5) 0.107(5) Uani 1 1 d . . .
H4A H 0.5647 0.3602 0.6506 0.128 Uiso 1 1 calc R . .
C5 C 0.5076(8) 0.4386(10) 0.5695(6) 0.110(5) Uani 1 1 d . . .
H5A H 0.4676 0.3818 0.5699 0.132 Uiso 1 1 calc R . .
C6 C 0.5033(5) 0.5339(9) 0.5189(5) 0.078(3) Uani 1 1 d . . .
H6A H 0.4613 0.5412 0.4864 0.093 Uiso 1 1 calc R . .
N2 N 0.6949(6) 0.6770(7) 0.5409(4) 0.092(3) Uani 1 1 d . . .
O1 O 0.7183(5) 0.7288(12) 0.6604(4) 0.135(4) Uani 1 1 d . . .
C7 C 0.7229(5) 0.7251(8) 0.5909(5) 0.070(2) Uani 1 1 d . . .
C8 C 0.7883(8) 0.8056(11) 0.5839(8) 0.126(6) Uani 1 1 d . . .
F1 F 0.7797(3) 0.8765(6) 0.5229(4) 0.105(2) Uani 1 1 d . . .
F2 F 0.8479(4) 0.7368(9) 0.5728(9) 0.209(7) Uani 1 1 d . . .
F3 F 0.8193(6) 0.8794(12) 0.6266(5) 0.190(5) Uani 1 1 d . . .
C9 C 0.5204(3) 0.6923(5) 0.4018(3) 0.0370(12) Uani 1 1 d . . .
C10 C 0.5495(3) 0.6119(5) 0.3543(3) 0.0391(12) Uani 1 1 d . . .
C11 C 0.5087(4) 0.5896(6) 0.2907(3) 0.0533(17) Uani 1 1 d . . .
H11A H 0.5270 0.5346 0.2572 0.064 Uiso 1 1 calc R . .
C12 C 0.4424(5) 0.6471(8) 0.2770(4) 0.067(2) Uani 1 1 d . . .
H12A H 0.4155 0.6326 0.2331 0.081 Uiso 1 1 calc R . .
C13 C 0.4128(4) 0.7263(7) 0.3250(4) 0.0581(18) Uani 1 1 d . . .
H13A H 0.3659 0.7635 0.3149 0.070 Uiso 1 1 calc R . .
C14 C 0.4527(4) 0.7490(6) 0.3868(4) 0.0482(15) Uani 1 1 d . . .
H14A H 0.4340 0.8043 0.4199 0.058 Uiso 1 1 calc R . .
N3 N 0.6209(3) 0.5637(5) 0.3747(3) 0.0434(11) Uani 1 1 d . . .
O2 O 0.6050(3) 0.3828(5) 0.3071(3) 0.0770(18) Uani 1 1 d . . .
C15 C 0.6389(4) 0.4540(6) 0.3489(4) 0.0534(17) Uani 1 1 d . . .
C16 C 0.7160(5) 0.4080(7) 0.3760(7) 0.083(3) Uani 1 1 d . . .
F4 F 0.7386(3) 0.4508(5) 0.4401(3) 0.0806(14) Uani 1 1 d . . .
F5 F 0.7666(3) 0.4381(6) 0.3336(4) 0.106(2) Uani 1 1 d . . .
F6 F 0.7155(4) 0.2838(4) 0.3786(6) 0.140(4) Uani 1 1 d . . .
C17 C 0.5700(3) 0.8375(6) 0.4930(3) 0.0379(13) Uani 1 1 d . . .
C18 C 0.6100(3) 0.9203(5) 0.4552(3) 0.0416(13) Uani 1 1 d . . .
C19 C 0.6199(4) 1.0417(6) 0.4784(4) 0.0468(15) Uani 1 1 d . . .
H19A H 0.6466 1.0987 0.4521 0.056 Uiso 1 1 calc R . .
C20 C 0.5911(4) 1.0804(7) 0.5400(4) 0.0581(18) Uani 1 1 d . . .
H20A H 0.6000 1.1624 0.5571 0.070 Uiso 1 1 calc R . .
C21 C 0.5490(4) 0.9985(6) 0.5764(3) 0.0537(17) Uani 1 1 d . . .
H21A H 0.5281 1.0258 0.6178 0.064 Uiso 1 1 calc R . .
C22 C 0.5372(4) 0.8798(6) 0.5537(3) 0.0463(15) Uani 1 1 d . . .
H22A H 0.5072 0.8254 0.5784 0.056 Uiso 1 1 calc R . .
N4 N 0.6426(3) 0.8689(5) 0.3960(2) 0.0373(10) Uani 1 1 d . . .
O3 O 0.5974(3) 1.0248(4) 0.3224(3) 0.0676(15) Uani 1 1 d . . .
C23 C 0.6304(3) 0.9296(6) 0.3363(3) 0.0421(14) Uani 1 1 d . . .
C24 C 0.6615(4) 0.8664(6) 0.2719(3) 0.0511(16) Uani 1 1 d . . .
F10 F 0.6950(3) 0.7597(4) 0.2830(2) 0.0602(10) Uani 1 1 d . . .
F11 F 0.6045(3) 0.8376(5) 0.2229(3) 0.0864(16) Uani 1 1 d . . .
F12 F 0.7033(4) 0.9422(5) 0.2395(3) 0.098(2) Uani 1 1 d . . .
C25 C 0.8471(4) 0.7559(7) 0.3925(4) 0.0557(17) Uani 1 1 d . . .
C26 C 0.8409(6) 0.8876(8) 0.3722(7) 0.091(3) Uani 1 1 d . . .
H26A H 0.7894 0.9140 0.3721 0.136 Uiso 1 1 calc R . .
H26B H 0.8578 0.8984 0.3251 0.136 Uiso 1 1 calc R . .
H26C H 0.8714 0.9381 0.4058 0.136 Uiso 1 1 calc R . .
O4 O 0.7907(3) 0.6977(5) 0.4021(4) 0.0656(16) Uani 1 1 d . . .
N5 N 0.9116(3) 0.7048(6) 0.3954(4) 0.0572(15) Uani 1 1 d . . .
C27 C 0.9186(5) 0.5735(9) 0.4191(7) 0.093(3) Uani 1 1 d . . .
H27A H 0.8696 0.5398 0.4257 0.139 Uiso 1 1 calc R . .
H27B H 0.9491 0.5698 0.4636 0.139 Uiso 1 1 calc R . .
H27C H 0.9417 0.5244 0.3836 0.139 Uiso 1 1 calc R . .
C28 C 0.9811(4) 0.7671(8) 0.3827(5) 0.0624(19) Uani 1 1 d . . .
H28A H 0.9711 0.8533 0.3685 0.094 Uiso 1 1 calc R . .
H28B H 1.0047 0.7235 0.3453 0.094 Uiso 1 1 calc R . .
H28C H 1.0140 0.7659 0.4259 0.094 Uiso 1 1 calc R . .
C29 C 0.4013(7) 0.1498(11) 0.1883(6) 0.090(3) Uani 1 1 d . . .
C30 C 0.3888(16) 0.0245(15) 0.2069(19) 0.32(2) Uani 1 1 d . . .
H30A H 0.3379 0.0016 0.1921 0.477 Uiso 1 1 calc R . .
H30B H 0.3974 0.0149 0.2579 0.477 Uiso 1 1 calc R . .
H30C H 0.4226 -0.0297 0.1835 0.477 Uiso 1 1 calc R . .
O5 O 0.4623(5) 0.1956(9) 0.2015(4) 0.114(3) Uani 1 1 d . . .
N6 N 0.3535(7) 0.2108(14) 0.1529(6) 0.125(4) Uani 1 1 d . . .
C31 C 0.366(2) 0.332(3) 0.1377(18) 0.39(4) Uani 1 1 d . . .
H31A H 0.4146 0.3566 0.1585 0.578 Uiso 1 1 calc R . .
H31B H 0.3281 0.3838 0.1570 0.578 Uiso 1 1 calc R . .
H31C H 0.3639 0.3428 0.0867 0.578 Uiso 1 1 calc R . .
C32 C 0.2816(9) 0.158(4) 0.1310(15) 0.32(2) Uani 1 1 d . . .
H32A H 0.2778 0.0747 0.1510 0.473 Uiso 1 1 calc R . .
H32B H 0.2758 0.1530 0.0796 0.473 Uiso 1 1 calc R . .
H32C H 0.2428 0.2113 0.1476 0.473 Uiso 1 1 calc R . .

loop_
_atom_site_aniso_label
_atom_site_aniso_U_11
_atom_site_aniso_U_22
_atom_site_aniso_U_33
_atom_site_aniso_U_23
_atom_site_aniso_U_13
_atom_site_aniso_U_12
Fe1 0.0406(4) 0.0379(4) 0.0423(5) 0.0083(4) -0.0043(3) -0.0053(4)
K1 0.0760(11) 0.0427(8) 0.0380(7) 0.0012(6) 0.0093(7) 0.0013(7)
N1 0.039(3) 0.043(3) 0.023(2) -0.0055(18) 0.0037(19) -0.007(2)
C1 0.056(4) 0.036(3) 0.032(3) -0.010(2) 0.017(3) 0.005(3)
C2 0.102(7) 0.047(4) 0.107(7) -0.012(4) -0.047(6) 0.022(4)
C3 0.215(16) 0.065(6) 0.072(6) -0.007(5) -0.047(8) 0.041(8)
C4 0.185(13) 0.090(8) 0.051(5) 0.028(5) 0.047(7) 0.067(9)
C5 0.153(11) 0.082(7) 0.107(8) 0.057(6) 0.089(9) 0.018(7)
C6 0.071(5) 0.089(6) 0.073(5) 0.028(5) 0.008(4) -0.034(5)
N2 0.140(8) 0.063(4) 0.065(5) 0.019(4) -0.038(5) -0.021(5)
O1 0.117(7) 0.232(12) 0.054(4) -0.002(5) -0.010(4) 0.034(7)
C7 0.073(5) 0.074(5) 0.063(5) 0.020(4) 0.009(4) 0.034(4)
C8 0.108(10) 0.104(9) 0.150(12) -0.011(8) -0.100(10) 0.007(7)
F1 0.065(3) 0.082(4) 0.166(6) 0.000(4) -0.009(4) -0.005(3)
F2 0.070(4) 0.123(6) 0.415(19) 0.067(8) -0.099(8) 0.004(4)
F3 0.175(9) 0.245(12) 0.134(7) -0.050(8) -0.087(7) -0.022(9)
C9 0.044(3) 0.033(3) 0.035(3) -0.003(2) 0.008(2) -0.014(2)
C10 0.049(3) 0.033(3) 0.035(3) -0.006(2) 0.004(2) -0.002(2)
C11 0.073(5) 0.049(4) 0.037(3) -0.002(3) 0.002(3) -0.012(3)
C12 0.071(5) 0.059(4) 0.067(5) 0.011(4) -0.028(4) -0.013(4)
C13 0.053(4) 0.052(4) 0.066(4) 0.006(4) -0.013(4) -0.003(3)
C14 0.042(3) 0.043(3) 0.061(4) -0.008(3) 0.007(3) 0.001(3)
N3 0.044(3) 0.037(3) 0.049(3) -0.002(2) 0.009(2) 0.000(2)
O2 0.072(3) 0.057(3) 0.106(4) -0.047(3) 0.035(3) -0.009(3)
C15 0.050(4) 0.040(3) 0.074(5) -0.002(3) 0.032(3) -0.005(3)
C16 0.061(5) 0.046(4) 0.146(10) -0.018(5) 0.036(6) -0.009(4)
F4 0.070(3) 0.055(3) 0.116(4) 0.030(3) 0.007(3) 0.008(2)
F5 0.060(3) 0.092(4) 0.172(6) -0.028(4) 0.057(4) -0.005(3)
F6 0.089(4) 0.032(2) 0.297(12) 0.006(4) 0.011(5) 0.002(3)
C17 0.037(3) 0.042(3) 0.035(3) -0.012(2) 0.004(2) -0.004(2)
C18 0.051(4) 0.036(3) 0.039(3) -0.010(2) 0.005(3) -0.006(3)
C19 0.052(4) 0.036(3) 0.052(3) -0.008(3) 0.000(3) -0.006(3)
C20 0.069(5) 0.052(4) 0.053(4) -0.015(3) -0.002(3) 0.001(3)
C21 0.074(5) 0.052(4) 0.035(3) -0.015(3) 0.004(3) 0.004(3)
C22 0.054(4) 0.053(4) 0.032(3) -0.011(3) 0.005(3) -0.004(3)
N4 0.038(3) 0.040(3) 0.035(2) 0.002(2) 0.009(2) -0.005(2)
O3 0.099(4) 0.046(3) 0.061(3) 0.016(2) 0.030(3) 0.024(3)
C23 0.049(4) 0.040(3) 0.038(3) -0.002(2) 0.011(3) 0.006(3)
C24 0.071(5) 0.048(4) 0.036(3) 0.009(3) 0.009(3) 0.003(3)
F10 0.083(3) 0.053(2) 0.047(2) -0.0005(18) 0.0197(19) 0.021(2)
F11 0.107(4) 0.097(3) 0.052(3) -0.005(2) -0.018(3) 0.034(3)
F12 0.152(5) 0.067(3) 0.088(4) 0.005(3) 0.082(4) -0.013(3)
C25 0.052(4) 0.063(4) 0.054(4) -0.009(3) 0.013(3) -0.013(4)
C26 0.075(6) 0.058(5) 0.141(9) 0.013(5) 0.021(6) -0.006(5)
O4 0.031(2) 0.049(3) 0.117(5) 0.009(3) 0.008(3) 0.006(2)
N5 0.046(3) 0.059(4) 0.067(4) -0.006(3) 0.006(3) 0.001(3)
C27 0.061(5) 0.064(5) 0.151(10) 0.027(6) -0.006(6) 0.006(4)
C28 0.046(4) 0.062(4) 0.081(5) 0.008(4) 0.021(4) 0.001(3)
C29 0.098(8) 0.103(8) 0.074(6) -0.014(6) 0.044(6) -0.027(7)
C30 0.36(3) 0.080(9) 0.57(5) 0.003(18) 0.38(4) -0.031(15)
O5 0.105(6) 0.170(9) 0.069(4) -0.018(4) 0.015(4) -0.015(6)
N6 0.110(8) 0.181(13) 0.087(7) -0.005(7) 0.026(6) 0.038(8)
C31 0.50(6) 0.31(4) 0.38(5) 0.25(4) 0.31(5) 0.32(4)
C32 0.062(9) 0.60(6) 0.28(3) -0.28(4) 0.028(13) -0.020(18)

loop_
_atom_type_symbol
_atom_type_description
_atom_type_scat_dispersion_real
_atom_type_scat_dispersion_imag
_atom_type_scat_source
C C 0.0033 0.0016 'International Tables Vol C Tables 4.2.6.8 and 6.1.1.4'
H H 0.0000 0.0000 'International Tables Vol C Tables 4.2.6.8 and 6.1.1.4'
N N 0.0061 0.0033 'International Tables Vol C Tables 4.2.6.8 and 6.1.1.4'
O O 0.0106 0.0060 'International Tables Vol C Tables 4.2.6.8 and 6.1.1.4'
F F 0.0171 0.0103 'International Tables Vol C Tables 4.2.6.8 and 6.1.1.4'
Fe Fe 0.3463 0.8444 'International Tables Vol C Tables 4.2.6.8 and 6.1.1.4'
K K 0.2009 0.2494 'International Tables Vol C Tables 4.2.6.8 and 6.1.1.4'

loop_
_geom_angle_atom_site_label_1
_geom_angle_atom_site_label_2
_geom_angle_atom_site_label_3
_geom_angle
_geom_angle_site_symmetry_1
_geom_angle_site_symmetry_3
_geom_angle_publ_flag
O4 Fe1 N3 113.7(2) . . ?
O4 Fe1 N4 105.5(2) . . ?
N3 Fe1 N4 105.5(2) . . ?
O4 Fe1 N2 105.1(3) . . ?
N3 Fe1 N2 114.8(3) . . ?
N4 Fe1 N2 112.0(3) . . ?
O4 Fe1 N1 174.4(2) . . ?
N3 Fe1 N1 71.88(18) . . ?
N4 Fe1 N1 71.44(17) . . ?
N2 Fe1 N1 72.4(3) . . ?
O2 K1 O5 93.6(2) . . ?
O2 K1 O1 95.2(3) . 2_564 ?
O5 K1 O1 136.7(3) . 2_564 ?
O2 K1 O3 97.1(2) . 1_545 ?
O5 K1 O3 90.7(3) . 1_545 ?
O1 K1 O3 129.9(3) 2_564 1_545 ?
O2 K1 F12 129.8(2) . 1_545 ?
O5 K1 F12 122.8(3) . 1_545 ?
O1 K1 F12 81.4(3) 2_564 1_545 ?
O3 K1 F12 54.06(13) 1_545 1_545 ?
O2 K1 C22 137.7(2) . 2_564 ?
O5 K1 C22 63.8(2) . 2_564 ?
O1 K1 C22 81.9(2) 2_564 2_564 ?
O3 K1 C22 117.21(17) 1_545 2_564 ?
F12 K1 C22 91.72(16) 1_545 2_564 ?
C1 N1 C17 117.5(4) . . ?
C1 N1 C9 116.0(5) . . ?
C17 N1 C9 118.3(5) . . ?
C1 N1 Fe1 102.5(4) . . ?
C17 N1 Fe1 96.4(3) . . ?
C9 N1 Fe1 99.9(3) . . ?
C6 C1 N1 122.9(6) . . ?
C6 C1 C2 119.2(7) . . ?
N1 C1 C2 117.8(7) . . ?
C3 C2 C1 118.8(11) . . ?
C3 C2 N2 126.9(10) . . ?
C1 C2 N2 112.5(8) . . ?
C2 C3 C4 123.7(11) . . ?
C2 C3 H3A 118.1 . . ?
C4 C3 H3A 118.1 . . ?
C5 C4 C3 115.6(9) . . ?
C5 C4 H4A 122.2 . . ?
C3 C4 H4A 122.2 . . ?
C4 C5 C6 123.6(12) . . ?
C4 C5 H5A 118.2 . . ?
C6 C5 H5A 118.2 . . ?
C1 C6 C5 119.0(10) . . ?
C1 C6 H6A 120.5 . . ?
C5 C6 H6A 120.5 . . ?
C7 N2 C2 107.4(9) . . ?
C7 N2 Fe1 140.0(7) . . ?
C2 N2 Fe1 109.4(5) . . ?
C7 O1 K1 126.6(6) . 2_565 ?
N2 C7 O1 140.2(11) . . ?
N2 C7 C8 119.0(10) . . ?
O1 C7 C8 100.6(10) . . ?
F3 C8 F2 97.2(11) . . ?
F3 C8 F1 102.4(12) . . ?
F2 C8 F1 102.1(15) . . ?
F3 C8 C7 129.7(17) . . ?
F2 C8 C7 110.8(10) . . ?
F1 C8 C7 110.9(7) . . ?
C14 C9 C10 121.1(6) . . ?
C14 C9 N1 121.5(5) . . ?
C10 C9 N1 117.4(5) . . ?
C9 C10 C11 118.2(6) . . ?
C9 C10 N3 115.7(5) . . ?
C11 C10 N3 126.0(6) . . ?
C12 C11 C10 119.6(7) . . ?
C12 C11 H11A 120.2 . . ?
C10 C11 H11A 120.2 . . ?
C11 C12 C13 122.2(7) . . ?
C11 C12 H12A 118.9 . . ?
C13 C12 H12A 118.9 . . ?
C14 C13 C12 118.3(7) . . ?
C14 C13 H13A 120.8 . . ?
C12 C13 H13A 120.8 . . ?
C13 C14 C9 120.5(6) . . ?
C13 C14 H14A 119.7 . . ?
C9 C14 H14A 119.7 . . ?
C15 N3 C10 117.8(5) . . ?
C15 N3 Fe1 129.9(5) . . ?
C10 N3 Fe1 111.4(4) . . ?
C15 O2 K1 149.3(5) . . ?
O2 C15 N3 131.6(7) . . ?
O2 C15 C16 114.5(6) . . ?
N3 C15 C16 113.9(7) . . ?
F5 C16 F6 106.1(8) . . ?
F5 C16 F4 107.3(7) . . ?
F6 C16 F4 108.2(10) . . ?
F5 C16 C15 112.2(9) . . ?
F6 C16 C15 109.0(7) . . ?
F4 C16 C15 113.7(7) . . ?
C18 C17 C22 119.4(5) . . ?
C18 C17 N1 117.4(5) . . ?
C22 C17 N1 123.2(5) . . ?
C19 C18 C17 120.0(5) . . ?
C19 C18 N4 124.4(6) . . ?
C17 C18 N4 115.5(5) . . ?
C18 C19 C20 120.3(6) . . ?
C18 C19 H19A 119.9 . . ?
C20 C19 H19A 119.9 . . ?
C19 C20 C21 119.6(6) . . ?
C19 C20 H20A 120.2 . . ?
C21 C20 H20A 120.2 . . ?
C22 C21 C20 121.0(6) . . ?
C22 C21 H21A 119.5 . . ?
C20 C21 H21A 119.5 . . ?
C21 C22 C17 119.6(6) . . ?
C21 C22 K1 83.5(4) . 2_565 ?
C17 C22 K1 123.2(4) . 2_565 ?
C21 C22 H22A 120.2 . . ?
C17 C22 H22A 120.2 . . ?
K1 C22 H22A 64.4 2_565 . ?
C23 N4 C18 116.2(5) . . ?
C23 N4 Fe1 136.9(4) . . ?
C18 N4 Fe1 106.3(4) . . ?
C23 O3 K1 134.3(4) . 1_565 ?
O3 C23 N4 131.2(6) . . ?
O3 C23 C24 113.9(5) . . ?
N4 C23 C24 114.9(5) . . ?
F12 C24 F10 110.1(6) . . ?
F12 C24 F11 104.8(6) . . ?
F10 C24 F11 103.3(6) . . ?
F12 C24 C23 111.4(6) . . ?
F10 C24 C23 116.8(5) . . ?
F11 C24 C23 109.6(6) . . ?
C24 F12 K1 103.1(4) . 1_565 ?
O4 C25 N5 122.9(7) . . ?
O4 C25 C26 118.9(8) . . ?
N5 C25 C26 118.1(7) . . ?
C25 C26 H26A 109.5 . . ?
C25 C26 H26B 109.5 . . ?
H26A C26 H26B 109.5 . . ?
C25 C26 H26C 109.5 . . ?
H26A C26 H26C 109.5 . . ?
H26B C26 H26C 109.5 . . ?
C25 O4 Fe1 149.5(5) . . ?
C25 N5 C28 126.2(6) . . ?
C25 N5 C27 118.2(7) . . ?
C28 N5 C27 115.4(6) . . ?
N5 C27 H27A 109.5 . . ?
N5 C27 H27B 109.5 . . ?
H27A C27 H27B 109.5 . . ?
N5 C27 H27C 109.5 . . ?
H27A C27 H27C 109.5 . . ?
H27B C27 H27C 109.5 . . ?
N5 C28 H28A 109.5 . . ?
N5 C28 H28B 109.5 . . ?
H28A C28 H28B 109.5 . . ?
N5 C28 H28C 109.5 . . ?
H28A C28 H28C 109.5 . . ?
H28B C28 H28C 109.5 . . ?
O5 C29 N6 119.0(13) . . ?
O5 C29 C30 119(2) . . ?
N6 C29 C30 121(2) . . ?
C29 C30 H30A 109.5 . . ?
C29 C30 H30B 109.5 . . ?
H30A C30 H30B 109.5 . . ?
C29 C30 H30C 109.5 . . ?
H30A C30 H30C 109.5 . . ?
H30B C30 H30C 109.5 . . ?
C29 O5 K1 156.3(9) . . ?
C29 N6 C31 120(2) . . ?
C29 N6 C32 122(2) . . ?
C31 N6 C32 118(2) . . ?
N6 C31 H31A 109.5 . . ?
N6 C31 H31B 109.5 . . ?
H31A C31 H31B 109.5 . . ?
N6 C31 H31C 109.5 . . ?
H31A C31 H31C 109.5 . . ?
H31B C31 H31C 109.5 . . ?
N6 C32 H32A 109.5 . . ?
N6 C32 H32B 109.5 . . ?
H32A C32 H32B 109.5 . . ?
N6 C32 H32C 109.5 . . ?
H32A C32 H32C 109.5 . . ?
H32B C32 H32C 109.5 . . ?

loop_
_geom_bond_atom_site_label_1
_geom_bond_atom_site_label_2
_geom_bond_distance
_geom_bond_site_symmetry_2
_geom_bond_publ_flag
Fe1 O4 1.994(5) . ?
Fe1 N3 2.082(5) . ?
Fe1 N4 2.100(5) . ?
Fe1 N2 2.149(8) . ?
Fe1 N1 2.437(5) . ?
K1 O2 2.535(5) . ?
K1 O5 2.610(9) . ?
K1 O1 2.614(10) 2_564 ?
K1 O3 2.624(5) 1_545 ?
K1 F12 3.266(6) 1_545 ?
K1 C22 3.518(6) 2_564 ?
N1 C1 1.406(8) . ?
N1 C17 1.429(7) . ?
N1 C9 1.434(7) . ?
C1 C6 1.387(10) . ?
C1 C2 1.408(11) . ?
C2 C3 1.320(16) . ?
C2 N2 1.620(15) . ?
C3 C4 1.458(19) . ?
C3 H3A 0.9500 . ?
C4 C5 1.309(18) . ?
C4 H4A 0.9500 . ?
C5 C6 1.407(12) . ?
C5 H5A 0.9500 . ?
C6 H6A 0.9500 . ?
N2 C7 1.168(12) . ?
O1 C7 1.336(12) . ?
O1 K1 2.614(10) 2_565 ?
C7 C8 1.487(18) . ?
C8 F3 1.243(14) . ?
C8 F2 1.343(18) . ?
C8 F1 1.390(16) . ?
C9 C14 1.386(9) . ?
C9 C10 1.388(8) . ?
C10 C11 1.395(9) . ?
C10 N3 1.425(8) . ?
C11 C12 1.363(11) . ?
C11 H11A 0.9500 . ?
C12 C13 1.391(13) . ?
C12 H12A 0.9500 . ?
C13 C14 1.358(10) . ?
C13 H13A 0.9500 . ?
C14 H14A 0.9500 . ?
N3 C15 1.329(9) . ?
O2 C15 1.236(9) . ?
C15 C16 1.540(13) . ?
C16 F5 1.313(11) . ?
C16 F6 1.337(9) . ?
C16 F4 1.343(12) . ?
C17 C18 1.388(8) . ?
C17 C22 1.420(8) . ?
C18 C19 1.386(8) . ?
C18 N4 1.429(7) . ?
C19 C20 1.388(10) . ?
C19 H19A 0.9500 . ?
C20 C21 1.390(11) . ?
C20 H20A 0.9500 . ?
C21 C22 1.360(9) . ?
C21 H21A 0.9500 . ?
C22 K1 3.518(6) 2_565 ?
C22 H22A 0.9500 . ?
N4 C23 1.317(8) . ?
O3 C23 1.207(7) . ?
O3 K1 2.624(5) 1_565 ?
C23 C24 1.550(9) . ?
C24 F12 1.303(8) . ?
C24 F10 1.309(8) . ?
C24 F11 1.378(9) . ?
F12 K1 3.266(6) 1_565 ?
C25 O4 1.228(9) . ?
C25 N5 1.294(10) . ?
C25 C26 1.471(12) . ?
C26 H26A 0.9800 . ?
C26 H26B 0.9800 . ?
C26 H26C 0.9800 . ?
N5 C28 1.469(10) . ?
N5 C27 1.485(11) . ?
C27 H27A 0.9800 . ?
C27 H27B 0.9800 . ?
C27 H27C 0.9800 . ?
C28 H28A 0.9800 . ?
C28 H28B 0.9800 . ?
C28 H28C 0.9800 . ?
C29 O5 1.223(13) . ?
C29 N6 1.245(17) . ?
C29 C30 1.417(19) . ?
C30 H30A 0.9800 . ?
C30 H30B 0.9800 . ?
C30 H30C 0.9800 . ?
N6 C31 1.36(3) . ?
N6 C32 1.46(2) . ?
C31 H31A 0.9800 . ?
C31 H31B 0.9800 . ?
C31 H31C 0.9800 . ?
C32 H32A 0.9800 . ?
C32 H32B 0.9800 . ?
C32 H32C 0.9800 . ?
